data_1520977
loop_
_publ_author_name
'Ennadi, A.'
'Legrouri, A.'
'de Roy, A.'
'Besse, J.P.'

_publ_section_title
;
 X-ray diffraction pattern simulation for thermally treated (Zn - Al - Cl)
 layered double hydroxide
;
_journal_name_full 'Journal of Solid State Chemistry'
_journal_page_first 568
_journal_page_last 572
_journal_volume 152
_journal_year 2000
_chemical_formula_sum 'Al0.333 Cl0.333 H3.334 O2.667 Zn0.667'
_chemical_name_systematic 'Zn0.667 Al0.333 (O H)2 Cl0.333 (H2 O)0.667'
_space_group_IT_number 166
_symmetry_space_group_name_Hall '-R 3 2"'
_symmetry_space_group_name_H-M 'R -3 m :H'
_cell_angle_alpha 90
_cell_angle_beta 90
_cell_angle_gamma 120
_cell_formula_units_Z 3
_cell_length_a 3.083
_cell_length_b 3.083
_cell_length_c 23.47
_cell_volume 193.193
_citation_journal_id_ASTM JSSCBI
_cod_data_source_file Ennadi_JSSCBI_2000_1933.cif
_cod_data_source_block H3.334Al0.333Cl0.333O2.667Zn0.667
_cod_original_cell_volume 193.1927
_cod_original_formula_sum 'H3.334 Al0.333 Cl0.333 O2.667 Zn0.667'
_cod_database_code 1520977

loop_
_symmetry_equiv_pos_as_xyz
x,y,z
-y,x-y,z
-x+y,-x,z
y,x,-z
-x,-x+y,-z
x-y,-y,-z
-x,-y,-z
y,-x+y,-z
x-y,x,-z
-y,-x,z
x,x-y,z
-x+y,y,z
x+2/3,y+1/3,z+1/3
-y+2/3,x-y+1/3,z+1/3
-x+y+2/3,-x+1/3,z+1/3
y+2/3,x+1/3,-z+1/3
-x+2/3,-x+y+1/3,-z+1/3
x-y+2/3,-y+1/3,-z+1/3
-x+2/3,-y+1/3,-z+1/3
y+2/3,-x+y+1/3,-z+1/3
x-y+2/3,x+1/3,-z+1/3
-y+2/3,-x+1/3,z+1/3
x+2/3,x-y+1/3,z+1/3
-x+y+2/3,y+1/3,z+1/3
x+1/3,y+2/3,z+2/3
-y+1/3,x-y+2/3,z+2/3
-x+y+1/3,-x+2/3,z+2/3
y+1/3,x+2/3,-z+2/3
-x+1/3,-x+y+2/3,-z+2/3
x-y+1/3,-y+2/3,-z+2/3
-x+1/3,-y+2/3,-z+2/3
y+1/3,-x+y+2/3,-z+2/3
x-y+1/3,x+2/3,-z+2/3
-y+1/3,-x+2/3,z+2/3
x+1/3,x-y+2/3,z+2/3
-x+y+1/3,y+2/3,z+2/3

loop_
_atom_site_label
_atom_site_type_symbol
_atom_site_fract_x
_atom_site_fract_y
_atom_site_fract_z
_atom_site_occupancy
_atom_site_U_iso_or_equiv
Al1 Al+3 0 0 0 0.333 0.0
O1 O-2 0 0 0.3775 1 0.0
O2 O-2 0.248 0 0.5 0.1111 0.0
Zn1 Zn+2 0 0 0 0.667 0.0
Cl1 Cl-1 0.248 0 0.5 0.0555 0.0
